data_4302111
loop_
_publ_author_name
'Mathew J. Willans'
'Roderick E. Wasylishen'
'Robert McDonald'

_publ_section_title
;
Polymorphism of Potassium Ferrocyanide Trihydrate as Studied by Solid-State
Multinuclear NMR Spectroscopy and X-ray Diffraction
;
_journal_name_full 'Inorganic Chemistry'
_journal_page_first 4342
_journal_page_last 4353
_journal_paper_doi 10.1021/ic802134j
_journal_volume 48
_journal_year 2009
_chemical_formula_moiety '4(K), C6 Fe N6, 3(H2 O)'
_chemical_formula_sum 'C6 H6 Fe K4 N6 O3'
_chemical_formula_weight 422.42
_chemical_name_common 'Potassium ferrocyanide trihydrate'
_chemical_name_systematic 'Potassium hexacyanoferrate(II) Trihydrate'
_space_group_IT_number 9
_symmetry_cell_setting monoclinic
_symmetry_space_group_name_Hall 'C -2yc'
_symmetry_space_group_name_H-M 'C 1 c 1'
_atom_sites_solution_hydrogens geom
_atom_sites_solution_primary direct
_atom_sites_solution_secondary difmap
_audit_creation_method SHELXL-97
_cell_angle_alpha 90.00
_cell_angle_beta 90.076(2)
_cell_angle_gamma 90.00
_cell_formula_units_Z 4
_cell_length_a 9.3528(13)
_cell_length_b 16.755(2)
_cell_length_c 9.3591(13)
_cell_measurement_reflns_used 4263
_cell_measurement_temperature 193(2)
_cell_measurement_theta_max 26.33
_cell_measurement_theta_min 2.43
_cell_volume 1466.6(3)
_computing_cell_refinement 'Bruker SAINT (Bruker, 1997)'
_computing_data_collection 'Bruker SMART (Bruker, 1997)'
_computing_data_reduction 'Bruker SAINT (Bruker, 1997)'
_computing_molecular_graphics 'Bruker SHELXTL (Bruker, 1997)'
_computing_publication_material 'Bruker SHELXTL (Bruker, 1997)'
_computing_structure_refinement 'SHELXL-97 (Sheldrick, 1997)'
_computing_structure_solution 'SHELXS-97 (Sheldrick, 1990)'
_diffrn_ambient_temperature 193(2)
_diffrn_detector_area_resol_mean 8.192
_diffrn_measured_fraction_theta_full 1.000
_diffrn_measured_fraction_theta_max 1.000
_diffrn_measurement_device_type 'Bruker PLATFORM diffractometer/SMART 1000 CCD area detector'
_diffrn_measurement_method '\w scans'
_diffrn_radiation_monochromator graphite
_diffrn_radiation_source 'fine-focus sealed tube'
_diffrn_radiation_type MoK\a
_diffrn_radiation_wavelength 0.71073
_diffrn_reflns_av_R_equivalents 0.0262
_diffrn_reflns_av_sigmaI/netI 0.0391
_diffrn_reflns_limit_h_max 11
_diffrn_reflns_limit_h_min -11
_diffrn_reflns_limit_k_max 20
_diffrn_reflns_limit_k_min -20
_diffrn_reflns_limit_l_max 11
_diffrn_reflns_limit_l_min -11
_diffrn_reflns_number 5538
_diffrn_reflns_theta_full 26.37
_diffrn_reflns_theta_max 26.37
_diffrn_reflns_theta_min 2.43
_diffrn_standards_decay_% 0
_diffrn_standards_interval_time 0
_diffrn_standards_number 0
_exptl_absorpt_coefficient_mu 2.176
_exptl_absorpt_correction_T_max 0.7958
_exptl_absorpt_correction_T_min 0.7361
_exptl_absorpt_correction_type multi-scan
_exptl_absorpt_process_details 'SADABS (Sheldrick, 1996)'
_exptl_crystal_colour colorless
_exptl_crystal_density_diffrn 1.913
_exptl_crystal_density_method 'not measured'
_exptl_crystal_description prism
_exptl_crystal_F_000 840
_exptl_crystal_size_max 0.15
_exptl_crystal_size_mid 0.14
_exptl_crystal_size_min 0.11
_refine_diff_density_max 0.838
_refine_diff_density_min -0.382
_refine_diff_density_rms 0.084
_refine_ls_abs_structure_details 'Flack H D (1983), Acta Cryst. A39, 876-881'
_refine_ls_abs_structure_Flack 0.44(2)
_refine_ls_extinction_method none
_refine_ls_goodness_of_fit_ref 1.073
_refine_ls_hydrogen_treatment constr
_refine_ls_matrix_type full
_refine_ls_number_parameters 182
_refine_ls_number_reflns 2955
_refine_ls_number_restraints 2
_refine_ls_restrained_S_all 1.072
_refine_ls_R_factor_all 0.0295
_refine_ls_R_factor_gt 0.0275
_refine_ls_shift/su_max 0.000
_refine_ls_shift/su_mean 0.000
_refine_ls_structure_factor_coef Fsqd
_refine_ls_weighting_details 'calc w=1/[\s^2^(Fo^2^)+(0.0368P)^2^+0.6636P] where P=(Fo^2^+2Fc^2^)/3'
_refine_ls_weighting_scheme calc
_refine_ls_wR_factor_gt 0.0709
_refine_ls_wR_factor_ref 0.0722
_reflns_number_gt 2800
_reflns_number_total 2955
_reflns_threshold_expression I>2\s(I)
_cod_data_source_file ic802134j_si_002_2.cif
_cod_data_source_block rew0312
_cod_depositor_comments
;
The following automatic conversions were performed:
'_symmetry_cell_setting' value 'Monoclinic' changed to 'monoclinic'
according to '/home/saulius/struct/CIF-dictionaries/cif_core.dic'
dictionary named 'cif_core.dic' version 2.4.1 from 2010-06-29.

Automatic conversion script
Id: cif_fix_enum 1527 2010-12-29 10:47:43Z saulius 
;
_cod_original_cell_volume 1466.7(4)
_cod_original_sg_symbol_H-M 'C c'
_cod_database_code 4302111

loop_
_symmetry_equiv_pos_as_xyz
'x, y, z'
'x, -y, z+1/2'
'x+1/2, y+1/2, z'
'x+1/2, -y+1/2, z+1/2'

loop_
_atom_site_label
_atom_site_type_symbol
_atom_site_fract_x
_atom_site_fract_y
_atom_site_fract_z
_atom_site_U_iso_or_equiv
_atom_site_adp_type
_atom_site_occupancy
_atom_site_symmetry_multiplicity
_atom_site_calc_flag
_atom_site_refinement_flags
_atom_site_disorder_assembly
_atom_site_disorder_group
Fe Fe 0.00819(9) 0.17757(2) 0.25000(9) 0.01075(10) Uani 1 1 d . . .
N1 N 0.3178(5) 0.18462(17) 0.3646(5) 0.0185(9) Uani 1 1 d . . .
N2 N 0.1162(5) 0.18150(17) -0.0596(5) 0.0206(10) Uani 1 1 d . . .
N3 N 0.0051(6) 0.35908(16) 0.2539(6) 0.0214(5) Uani 1 1 d . . .
N4 N -0.3016(5) 0.1662(2) 0.1404(5) 0.0199(7) Uani 1 1 d . . .
N5 N -0.1017(4) 0.1732(2) 0.5609(5) 0.0203(9) Uani 1 1 d . . .
N6 N 0.0250(5) -0.00593(16) 0.2492(5) 0.0258(7) Uani 1 1 d . . .
C1 C 0.2010(4) 0.18206(17) 0.3209(4) 0.0123(8) Uani 1 1 d . . .
C2 C 0.0760(4) 0.17997(17) 0.0558(5) 0.0132(8) Uani 1 1 d . . .
C3 C 0.0050(5) 0.29357(17) 0.2513(6) 0.0129(5) Uani 1 1 d . . .
C4 C -0.1844(4) 0.17284(19) 0.1812(4) 0.0140(8) Uani 1 1 d . . .
C5 C -0.0611(4) 0.17558(19) 0.4417(4) 0.0149(9) Uani 1 1 d . . .
C6 C 0.0176(5) 0.06344(16) 0.2503(5) 0.0148(5) Uani 1 1 d . . .
K1 K 0.40770(8) 0.14506(5) 0.06432(8) 0.0200(2) Uani 1 1 d . . .
K2 K 0.32328(8) 0.36519(5) 0.34264(8) 0.0202(2) Uani 1 1 d . . .
K3 K 0.10358(8) 0.35825(5) -0.05848(8) 0.0181(2) Uani 1 1 d . . .
K4 K -0.30470(8) 0.35105(5) 0.15356(8) 0.01845(19) Uani 1 1 d . . .
O1 O 0.2357(3) 0.00118(17) -0.0014(3) 0.0322(7) Uani 1 1 d . . .
H1OA H 0.1465 0.0200 -0.0144 0.048 Uiso 1 1 calc R . .
H1OB H 0.2659 -0.0140 -0.0885 0.048 Uiso 1 1 calc R . .
O2 O 0.2489(4) 0.49626(17) 0.0316(4) 0.0433(8) Uani 1 1 d . . .
H2OA H 0.3319 0.4794 0.0699 0.065 Uiso 1 1 calc R . .
H2OB H 0.1973 0.5165 0.1042 0.065 Uiso 1 1 calc R . .
O3 O 0.4596(3) 0.02959(15) 0.2744(3) 0.0335(6) Uani 1 1 d . . .
H3OA H 0.3795 0.0107 0.3155 0.050 Uiso 1 1 calc R . .
H3OB H 0.5156 -0.0107 0.2444 0.050 Uiso 1 1 calc R . .

loop_
_atom_site_aniso_label
_atom_site_aniso_U_11
_atom_site_aniso_U_22
_atom_site_aniso_U_33
_atom_site_aniso_U_23
_atom_site_aniso_U_13
_atom_site_aniso_U_12
Fe 0.01072(17) 0.01170(18) 0.00984(17) 0.0002(2) 0.00012(12) -0.0001(2)
N1 0.0169(19) 0.0227(17) 0.0159(19) -0.0006(13) -0.0009(14) 0.0004(13)
N2 0.021(2) 0.021(2) 0.020(2) -0.0006(14) 0.0000(17) 0.0015(13)
N3 0.0199(12) 0.0276(15) 0.0169(12) -0.0003(19) 0.0002(9) -0.0011(18)
N4 0.0099(16) 0.0366(17) 0.0131(18) -0.0054(17) 0.0006(13) 0.0017(15)
N5 0.0121(19) 0.039(3) 0.009(2) -0.0003(14) 0.0016(15) -0.0035(15)
N6 0.032(2) 0.0174(13) 0.0281(13) -0.0006(18) -0.0035(12) -0.0002(15)
C1 0.016(2) 0.0116(18) 0.0090(18) 0.0001(11) 0.0029(16) 0.0007(12)
C2 0.0111(19) 0.0113(18) 0.017(2) -0.0016(12) -0.0016(17) 0.0006(11)
C3 0.0057(10) 0.0294(16) 0.0037(10) 0.000(2) -0.0002(8) -0.003(2)
C4 0.019(2) 0.0116(18) 0.0113(19) -0.0003(12) 0.0038(17) 0.0008(13)
C5 0.0129(19) 0.015(2) 0.016(2) -0.0011(12) -0.0042(17) 0.0007(12)
C6 0.0137(13) 0.0174(13) 0.0133(11) 0.0029(17) -0.0012(10) 0.0007(17)
K1 0.0161(4) 0.0259(5) 0.0179(5) 0.0001(3) -0.0012(3) 0.0003(3)
K2 0.0208(5) 0.0234(4) 0.0165(4) -0.0016(3) 0.0010(3) -0.0005(3)
K3 0.0178(4) 0.0201(5) 0.0166(4) -0.0006(3) -0.0001(3) -0.0008(3)
K4 0.0160(4) 0.0249(4) 0.0145(4) 0.0011(3) 0.0003(3) 0.0004(3)
O1 0.0354(15) 0.0309(16) 0.0304(15) -0.0012(11) -0.0026(12) 0.0073(12)
O2 0.0405(17) 0.0267(16) 0.063(2) -0.0185(14) -0.0111(15) 0.0037(12)
O3 0.0386(16) 0.0180(12) 0.0440(16) -0.0014(11) 0.0025(12) -0.0022(11)

loop_
_atom_type_symbol
_atom_type_description
_atom_type_scat_dispersion_real
_atom_type_scat_dispersion_imag
_atom_type_scat_source
C C 0.0033 0.0016 'International Tables Vol C Tables 4.2.6.8 and 6.1.1.4'
H H 0.0000 0.0000 'International Tables Vol C Tables 4.2.6.8 and 6.1.1.4'
N N 0.0061 0.0033 'International Tables Vol C Tables 4.2.6.8 and 6.1.1.4'
O O 0.0106 0.0060 'International Tables Vol C Tables 4.2.6.8 and 6.1.1.4'
K K 0.2009 0.2494 'International Tables Vol C Tables 4.2.6.8 and 6.1.1.4'
Fe Fe 0.3463 0.8444 'International Tables Vol C Tables 4.2.6.8 and 6.1.1.4'

loop_
_geom_angle_atom_site_label_1
_geom_angle_atom_site_label_2
_geom_angle_atom_site_label_3
_geom_angle
_geom_angle_site_symmetry_1
_geom_angle_site_symmetry_3
_geom_angle_publ_flag
C5 Fe C4 89.70(16) . . ?
C5 Fe C6 89.81(17) . . ?
C4 Fe C6 90.13(17) . . ?
C5 Fe C1 89.77(16) . . ?
C4 Fe C1 179.5(2) . . ?
C6 Fe C1 89.75(17) . . ?
C5 Fe C2 179.3(2) . . ?
C4 Fe C2 89.67(16) . . ?
C6 Fe C2 90.41(16) . . ?
C1 Fe C2 90.86(16) . . ?
C5 Fe C3 90.37(18) . . ?
C4 Fe C3 91.66(18) . . ?
C6 Fe C3 178.2(2) . . ?
C1 Fe C3 88.46(17) . . ?
C2 Fe C3 89.43(18) . . ?
C1 N1 K3 162.5(3) . 4 ?
C1 N1 K4 87.1(3) . 4 ?
K3 N1 K4 94.64(14) 4 4 ?
C1 N1 K1 85.8(3) . . ?
K3 N1 K1 85.28(12) 4 . ?
K4 N1 K1 154.98(11) 4 . ?
C1 N1 K2 91.6(2) . . ?
K3 N1 K2 104.59(12) 4 . ?
K4 N1 K2 105.44(12) 4 . ?
K1 N1 K2 98.74(12) . . ?
C2 N2 K4 167.1(3) . 4_554 ?
C2 N2 K3 90.3(2) . . ?
K4 N2 K3 101.88(13) 4_554 . ?
C2 N2 K2 88.9(3) . 4_454 ?
K4 N2 K2 84.29(14) 4_554 4_454 ?
K3 N2 K2 103.07(13) . 4_454 ?
C2 N2 K1 86.0(3) . . ?
K4 N2 K1 95.04(13) 4_554 . ?
K3 N2 K1 103.66(13) . . ?
K2 N2 K1 152.81(11) 4_454 . ?
C3 N3 K1 89.9(4) . 4_455 ?
C3 N3 K4 87.0(4) . . ?
K1 N3 K4 90.43(15) 4_455 . ?
C3 N3 K3 88.5(4) . . ?
K1 N3 K3 178.43(11) 4_455 . ?
K4 N3 K3 89.59(16) . . ?
C3 N3 K2 92.3(4) . . ?
K1 N3 K2 91.91(16) 4_455 . ?
K4 N3 K2 177.6(2) . . ?
K3 N3 K2 88.05(15) . . ?
C4 N4 K1 175.1(4) . 1_455 ?
C4 N4 K3 89.1(3) . 4_455 ?
K1 N4 K3 86.20(12) 1_455 4_455 ?
C4 N4 K2 87.4(3) . 4_454 ?
K1 N4 K2 96.70(13) 1_455 4_454 ?
K3 N4 K2 161.47(14) 4_455 4_454 ?
C4 N4 K4 84.3(2) . . ?
K1 N4 K4 97.24(12) 1_455 . ?
K3 N4 K4 95.55(11) 4_455 . ?
K2 N4 K4 102.19(13) 4_454 . ?
C5 N5 K2 168.0(3) . 4_455 ?
C5 N5 K4 88.8(3) . 4 ?
K2 N5 K4 85.89(13) 4_455 4 ?
C5 N5 K3 87.2(3) . 4_455 ?
K2 N5 K3 94.50(12) 4_455 4_455 ?
K4 N5 K3 161.36(14) 4 4_455 ?
C5 N5 K1 88.1(3) . 4_455 ?
K2 N5 K1 103.12(12) 4_455 4_455 ?
K4 N5 K1 96.21(12) 4 4_455 ?
K3 N5 K1 101.82(12) 4_455 4_455 ?
C6 N6 K2 132.8(4) . 3_445 ?
C6 N6 K4 145.9(4) . 3_545 ?
K2 N6 K4 81.20(7) 3_445 3_545 ?
N1 C1 Fe 179.6(4) . . ?
N1 C1 K1 72.5(3) . . ?
Fe C1 K1 107.82(15) . . ?
N1 C1 K4 71.2(3) . 4 ?
Fe C1 K4 108.40(15) . 4 ?
K1 C1 K4 136.71(13) . 4 ?
N1 C1 K2 67.5(2) . . ?
Fe C1 K2 112.63(13) . . ?
K1 C1 K2 90.99(10) . . ?
K4 C1 K2 96.27(10) 4 . ?
N2 C2 Fe 179.9(4) . . ?
N2 C2 K1 72.8(3) . . ?
Fe C2 K1 107.27(16) . . ?
N2 C2 K2 70.0(3) . 4_454 ?
Fe C2 K2 109.96(15) . 4_454 ?
K1 C2 K2 134.48(13) . 4_454 ?
N2 C2 K3 68.6(2) . . ?
Fe C2 K3 111.31(13) . . ?
K1 C2 K3 95.87(10) . . ?
K2 C2 K3 94.19(11) 4_454 . ?
N3 C3 Fe 178.7(5) . . ?
N3 C3 K4 72.8(4) . . ?
Fe C3 K4 108.34(19) . . ?
N3 C3 K3 71.6(4) . . ?
Fe C3 K3 108.99(19) . . ?
K4 C3 K3 84.34(12) . . ?
N3 C3 K1 70.3(4) . 4_455 ?
Fe C3 K1 109.13(18) . 4_455 ?
K4 C3 K1 84.68(12) . 4_455 ?
K3 C3 K1 141.87(10) . 4_455 ?
N3 C3 K2 68.4(4) . . ?
Fe C3 K2 110.4(2) . . ?
K4 C3 K2 141.19(10) . . ?
K3 C3 K2 81.54(11) . . ?
K1 C3 K2 84.56(12) 4_455 . ?
N4 C4 Fe 176.9(3) . . ?
N4 C4 K3 69.5(3) . 4_455 ?
Fe C4 K3 109.63(15) . 4_455 ?
N4 C4 K4 74.5(2) . . ?
Fe C4 K4 108.61(13) . . ?
K3 C4 K4 89.73(9) 4_455 . ?
N4 C4 K2 71.4(3) . 4_454 ?
Fe C4 K2 108.41(15) . 4_454 ?
K3 C4 K2 137.04(13) 4_455 4_454 ?
K4 C4 K2 96.48(10) . 4_454 ?
N5 C5 Fe 178.6(4) . . ?
N5 C5 K4 69.2(3) . 4 ?
Fe C5 K4 109.62(16) . 4 ?
N5 C5 K3 71.1(3) . 4_455 ?
Fe C5 K3 109.76(16) . 4_455 ?
K4 C5 K3 136.50(14) 4 4_455 ?
N5 C5 K1 70.5(2) . 4_455 ?
Fe C5 K1 110.40(14) . 4_455 ?
K4 C5 K1 88.68(10) 4 4_455 ?
K3 C5 K1 94.38(10) 4_455 4_455 ?
N6 C6 Fe 179.0(5) . . ?
O3 K1 N4 75.21(11) . 1_655 ?
O3 K1 O1 71.16(8) . . ?
N4 K1 O1 132.45(10) 1_655 . ?
O3 K1 N1 62.91(9) . . ?
N4 K1 N1 90.41(13) 1_655 . ?
O1 K1 N1 102.76(9) . . ?
O3 K1 N2 124.34(9) . . ?
N4 K1 N2 159.40(12) 1_655 . ?
O1 K1 N2 66.14(9) . . ?
N1 K1 N2 93.49(12) . . ?
O3 K1 N5 134.65(11) . 4_554 ?
N4 K1 N5 84.56(11) 1_655 4_554 ?
O1 K1 N5 142.71(10) . 4_554 ?
N1 K1 N5 77.37(9) . 4_554 ?
N2 K1 N5 76.60(9) . 4_554 ?
O3 K1 N3 127.02(9) . 4_554 ?
N4 K1 N3 87.38(15) 1_655 4_554 ?
O1 K1 N3 86.93(10) . 4_554 ?
N1 K1 N3 168.55(8) . 4_554 ?
N2 K1 N3 84.80(15) . 4_554 ?
N5 K1 N3 91.23(10) 4_554 4_554 ?
O3 K1 C1 72.92(8) . . ?
N4 K1 C1 111.98(12) 1_655 . ?
O1 K1 C1 89.13(9) . . ?
N1 K1 C1 21.71(12) . . ?
N2 K1 C1 72.45(12) . . ?
N5 K1 C1 78.07(10) 4_554 . ?
N3 K1 C1 156.49(13) 4_554 . ?
O3 K1 C2 108.36(9) . . ?
N4 K1 C2 157.83(10) 1_655 . ?
O1 K1 C2 67.19(8) . . ?
N1 K1 C2 72.97(12) . . ?
N2 K1 C2 21.19(12) . . ?
N5 K1 C2 77.66(10) 4_554 . ?
N3 K1 C2 105.96(14) 4_554 . ?
C1 K1 C2 51.56(11) . . ?
O3 K1 C5 151.23(10) . 4_554 ?
N4 K1 C5 83.44(11) 1_655 4_554 ?
O1 K1 C5 137.10(10) . 4_554 ?
N1 K1 C5 98.77(10) . 4_554 ?
N2 K1 C5 75.98(9) . 4_554 ?
N5 K1 C5 21.41(11) 4_554 4_554 ?
N3 K1 C5 69.83(9) 4_554 4_554 ?
C1 K1 C5 98.26(9) . 4_554 ?
C2 K1 C5 84.71(9) . 4_554 ?
O3 K1 C3 143.75(9) . 4_554 ?
N4 K1 C3 85.22(13) 1_655 4_554 ?
O1 K1 C3 102.93(10) . 4_554 ?
N1 K1 C3 148.74(9) . 4_554 ?
N2 K1 C3 80.97(14) . 4_554 ?
N5 K1 C3 71.41(10) 4_554 4_554 ?
N3 K1 C3 19.83(7) 4_554 4_554 ?
C1 K1 C3 143.32(10) . 4_554 ?
C2 K1 C3 101.28(12) . 4_554 ?
C5 K1 C3 50.00(9) 4_554 4_554 ?
N5 K2 N2 89.84(12) 4_554 4 ?
N5 K2 N6 74.51(12) 4_554 3 ?
N2 K2 N6 72.62(11) 4 3 ?
N5 K2 O2 142.22(10) 4_554 2_565 ?
N2 K2 O2 103.59(10) 4 2_565 ?
N6 K2 O2 76.18(10) 3 2_565 ?
N5 K2 N1 80.72(11) 4_554 . ?
N2 K2 N1 74.57(10) 4 . ?
N6 K2 N1 138.49(12) 3 . ?
O2 K2 N1 136.71(10) 2_565 . ?
N5 K2 N4 155.58(11) 4_554 4 ?
N2 K2 N4 91.54(13) 4 4 ?
N6 K2 N4 128.96(12) 3 4 ?
O2 K2 N4 60.56(9) 2_565 4 ?
N1 K2 N4 76.17(10) . 4 ?
N5 K2 N3 88.95(14) 4_554 . ?
N2 K2 N3 162.70(9) 4 . ?
N6 K2 N3 123.46(11) 3 . ?
O2 K2 N3 87.72(10) 2_565 . ?
N1 K2 N3 88.21(10) . . ?
N4 K2 N3 82.58(13) 4 . ?
N5 K2 C2 110.38(12) 4_554 4 ?
N2 K2 C2 21.08(12) 4 4 ?
N6 K2 C2 83.52(11) 3 4 ?
O2 K2 C2 89.25(10) 2_565 4 ?
N1 K2 C2 74.51(11) . 4 ?
N4 K2 C2 70.92(11) 4 4 ?
N3 K2 C2 151.03(12) . 4 ?
N5 K2 C4 151.90(10) 4_554 4 ?
N2 K2 C4 70.75(12) 4 4 ?
N6 K2 C4 116.27(11) 3 4 ?
O2 K2 C4 64.49(9) 2_565 4 ?
N1 K2 C4 74.73(11) . 4 ?
N4 K2 C4 21.11(11) 4 4 ?
N3 K2 C4 103.55(13) . 4 ?
C2 K2 C4 49.92(11) 4 4 ?
N5 K2 C1 79.31(10) 4_554 . ?
N2 K2 C1 95.36(9) 4 . ?
N6 K2 C1 151.02(10) 3 . ?
O2 K2 C1 132.77(10) 2_565 . ?
N1 K2 C1 20.82(11) . . ?
N4 K2 C1 76.29(10) 4 . ?
N3 K2 C1 67.47(9) . . ?
C2 K2 C1 94.31(9) 4 . ?
C4 K2 C1 82.44(9) 4 . ?
N5 K2 C3 84.28(13) 4_554 . ?
N2 K2 C3 143.57(9) 4 . ?
N6 K2 C3 138.53(12) 3 . ?
O2 K2 C3 102.88(10) 2_565 . ?
N1 K2 C3 69.01(10) . . ?
N4 K2 C3 80.19(12) 4 . ?
N3 K2 C3 19.29(7) . . ?
C2 K2 C3 137.76(10) 4 . ?
C4 K2 C3 99.21(12) 4 . ?
C1 K2 C3 48.22(9) . . ?
O3 K3 O2 81.20(9) 4_454 . ?
O3 K3 N1 65.01(9) 4_454 4_454 ?
O2 K3 N1 137.21(10) . 4_454 ?
O3 K3 N2 133.64(12) 4_454 . ?
O2 K3 N2 143.49(12) . . ?
N1 K3 N2 77.59(11) 4_454 . ?
O3 K3 N4 72.97(10) 4_454 4_554 ?
O2 K3 N4 104.61(11) . 4_554 ?
N1 K3 N4 90.37(13) 4_454 4_554 ?
N2 K3 N4 81.22(12) . 4_554 ?
O3 K3 N5 139.90(9) 4_454 4_554 ?
O2 K3 N5 65.91(10) . 4_554 ?
N1 K3 N5 154.42(10) 4_454 4_554 ?
N2 K3 N5 77.91(11) . 4_554 ?
N4 K3 N5 93.05(12) 4_554 4_554 ?
O3 K3 N3 112.70(10) 4_454 . ?
O2 K3 N3 81.72(11) . . ?
N1 K3 N3 87.68(15) 4_454 . ?
N2 K3 N3 91.15(11) . . ?
N4 K3 N3 172.36(8) 4_554 . ?
N5 K3 N3 85.59(15) 4_554 . ?
O3 K3 C2 141.35(10) 4_454 . ?
O2 K3 C2 135.27(11) . . ?
N1 K3 C2 76.86(10) 4_454 . ?
N2 K3 C2 21.07(12) . . ?
N4 K3 C2 102.28(11) 4_554 . ?
N5 K3 C2 77.65(10) 4_554 . ?
N3 K3 C2 70.09(9) . . ?
O3 K3 C4 88.97(9) 4_454 4_554 ?
O2 K3 C4 93.59(10) . 4_554 ?
N1 K3 C4 110.42(12) 4_454 4_554 ?
N2 K3 C4 78.99(10) . 4_554 ?
N4 K3 C4 21.46(12) 4_554 4_554 ?
N5 K3 C4 71.68(11) 4_554 4_554 ?
N3 K3 C4 156.60(13) . 4_554 ?
C2 K3 C4 98.87(9) . 4_554 ?
O3 K3 C5 126.46(9) 4_454 4_554 ?
O2 K3 C5 70.77(9) . 4_554 ?
N1 K3 C5 151.05(9) 4_454 4_554 ?
N2 K3 C5 77.48(11) . 4_554 ?
N4 K3 C5 71.47(12) 4_554 4_554 ?
N5 K3 C5 21.70(11) 4_554 4_554 ?
N3 K3 C5 107.29(14) . 4_554 ?
C2 K3 C5 85.02(9) . 4_554 ?
C4 K3 C5 50.05(10) 4_554 4_554 ?
O3 K3 C3 126.21(10) 4_454 . ?
O2 K3 C3 98.35(11) . . ?
N1 K3 C3 82.76(13) 4_454 . ?
N2 K3 C3 71.31(11) . . ?
N4 K3 C3 152.50(9) 4_554 . ?
N5 K3 C3 82.57(13) 4_554 . ?
N3 K3 C3 19.86(7) . . ?
C2 K3 C3 50.24(10) . . ?
C4 K3 C3 144.09(10) 4_554 . ?
C5 K3 C3 102.82(12) 4_554 . ?
N2 K4 O1 131.87(9) 4_455 3_455 ?
N2 K4 N5 90.27(12) 4_455 4_454 ?
O1 K4 N5 95.48(10) 3_455 4_454 ?
N2 K4 N1 156.21(9) 4_455 4_454 ?
O1 K4 N1 71.02(8) 3_455 4_454 ?
N5 K4 N1 93.93(13) 4_454 4_454 ?
N2 K4 N6 74.54(11) 4_455 3_455 ?
O1 K4 N6 62.14(9) 3_455 3_455 ?
N5 K4 N6 72.41(11) 4_454 3_455 ?
N1 K4 N6 128.97(11) 4_454 3_455 ?
N2 K4 N3 88.06(15) 4_455 . ?
O1 K4 N3 89.51(10) 3_455 . ?
N5 K4 N3 174.53(9) 4_454 . ?
N1 K4 N3 85.55(14) 4_454 . ?
N6 K4 N3 112.09(11) 3_455 . ?
N2 K4 N4 81.27(10) 4_455 . ?
O1 K4 N4 146.85(10) 3_455 . ?
N5 K4 N4 81.88(11) 4_454 . ?
N1 K4 N4 76.19(10) 4_454 . ?
N6 K4 N4 144.22(12) 3_455 . ?
N3 K4 N4 92.71(10) . . ?
N2 K4 C5 111.70(13) 4_455 4_454 ?
O1 K4 C5 84.73(9) 3_455 4_454 ?
N5 K4 C5 22.05(12) 4_454 4_454 ?
N1 K4 C5 72.22(12) 4_454 4_454 ?
N6 K4 C5 84.09(11) 3_455 4_454 ?
N3 K4 C5 157.72(13) . 4_454 ?
N4 K4 C5 80.80(11) . 4_454 ?
N2 K4 C1 154.42(10) 4_455 4_454 ?
O1 K4 C1 70.17(9) 3_455 4_454 ?
N5 K4 C1 72.68(12) 4_454 4_454 ?
N1 K4 C1 21.61(12) 4_454 4_454 ?
N6 K4 C1 116.19(11) 3_455 4_454 ?
N3 K4 C1 107.08(13) . 4_454 ?
N4 K4 C1 77.60(10) . 4_454 ?
C5 K4 C1 50.78(11) 4_454 4_454 ?
N2 K4 C3 84.75(14) 4_455 . ?
O1 K4 C3 106.50(9) 3_455 . ?
N5 K4 C3 154.43(10) 4_454 . ?
N1 K4 C3 81.39(13) 4_454 . ?
N6 K4 C3 129.49(11) 3_455 . ?
N3 K4 C3 20.13(7) . . ?
N4 K4 C3 72.58(10) . . ?
C5 K4 C3 146.24(10) 4_454 . ?
C1 K4 C3 102.30(12) 4_454 . ?
N2 K4 C4 80.58(10) 4_455 . ?
O1 K4 C4 142.72(10) 3_455 . ?
N5 K4 C4 103.11(10) 4_454 . ?
N1 K4 C4 75.66(9) 4_454 . ?
N6 K4 C4 154.61(11) 3_455 . ?
N3 K4 C4 71.48(9) . . ?
N4 K4 C4 21.24(11) . . ?
C5 K4 C4 100.75(10) 4_454 . ?
C1 K4 C4 84.81(8) 4_454 . ?
C3 K4 C4 51.34(9) . . ?
K4 O1 K1 131.80(11) 3_545 . ?
K3 O2 K2 124.87(13) . 2_564 ?
K3 O3 K1 90.64(8) 4 . ?

loop_
_geom_bond_atom_site_label_1
_geom_bond_atom_site_label_2
_geom_bond_distance
_geom_bond_site_symmetry_2
_geom_bond_publ_flag
Fe C5 1.909(4) . ?
Fe C4 1.914(4) . ?
Fe C6 1.914(3) . ?
Fe C1 1.922(4) . ?
Fe C2 1.926(4) . ?
Fe C3 1.944(3) . ?
N1 C1 1.167(6) . ?
N1 K3 2.859(5) 4 ?
N1 K4 2.999(5) 4 ?
N1 K1 3.008(5) . ?
N1 K2 3.033(3) . ?
N2 C2 1.144(6) . ?
N2 K4 2.838(5) 4_554 ?
N2 K3 2.964(3) . ?
N2 K2 2.991(5) 4_454 ?
N2 K1 3.024(5) . ?
N3 C3 1.098(4) . ?
N3 K1 3.047(6) 4_455 ?
N3 K4 3.047(6) . ?
N3 K3 3.066(6) . ?
N3 K2 3.090(6) . ?
N4 C4 1.166(6) . ?
N4 K1 2.832(5) 1_455 ?
N4 K3 2.984(5) 4_455 ?
N4 K2 3.068(4) 4_454 ?
N4 K4 3.100(4) . ?
N5 C5 1.180(6) . ?
N5 K2 2.804(5) 4_455 ?
N5 K4 2.937(4) 4 ?
N5 K3 3.020(4) 4_455 ?
N5 K1 3.046(4) 4_455 ?
N6 C6 1.164(4) . ?
N6 K2 2.999(4) 3_445 ?
N6 K4 3.014(3) 3_545 ?
C1 K1 3.146(4) . ?
C1 K4 3.163(4) 4 ?
C1 K2 3.281(3) . ?
C2 K1 3.158(4) . ?
C2 K2 3.182(4) 4_454 ?
C2 K3 3.183(3) . ?
C3 K4 3.185(5) . ?
C3 K3 3.231(5) . ?
C3 K1 3.237(5) 4_455 ?
C3 K2 3.321(5) . ?
C4 K3 3.186(4) 4_455 ?
C4 K4 3.201(3) . ?
C4 K2 3.233(4) 4_454 ?
C5 K4 3.142(4) 4 ?
C5 K3 3.187(4) 4_455 ?
C5 K1 3.230(3) 4_455 ?
K1 O3 2.801(3) . ?
K1 N4 2.832(5) 1_655 ?
K1 O1 2.962(3) . ?
K1 N5 3.046(4) 4_554 ?
K1 N3 3.047(6) 4_554 ?
K1 C5 3.230(3) 4_554 ?
K1 C3 3.237(5) 4_554 ?
K2 N5 2.804(5) 4_554 ?
K2 N2 2.991(5) 4 ?
K2 N6 2.998(4) 3 ?
K2 O2 3.001(4) 2_565 ?
K2 N4 3.068(4) 4 ?
K2 C2 3.182(4) 4 ?
K2 C4 3.233(4) 4 ?
K3 O3 2.790(3) 4_454 ?
K3 O2 2.811(3) . ?
K3 N1 2.859(5) 4_454 ?
K3 N4 2.984(5) 4_554 ?
K3 N5 3.020(4) 4_554 ?
K3 C4 3.186(4) 4_554 ?
K3 C5 3.187(4) 4_554 ?
K4 N2 2.838(5) 4_455 ?
K4 O1 2.928(3) 3_455 ?
K4 N5 2.937(4) 4_454 ?
K4 N1 2.999(5) 4_454 ?
K4 N6 3.014(3) 3_455 ?
K4 C5 3.142(4) 4_454 ?
K4 C1 3.163(4) 4_454 ?
O1 K4 2.928(3) 3_545 ?
O2 K2 3.001(4) 2_564 ?
O3 K3 2.790(3) 4 ?

loop_
_geom_torsion_atom_site_label_1
_geom_torsion_atom_site_label_2
_geom_torsion_atom_site_label_3
_geom_torsion_atom_site_label_4
_geom_torsion
_geom_torsion_site_symmetry_1
_geom_torsion_site_symmetry_2
_geom_torsion_site_symmetry_3
_geom_torsion_site_symmetry_4
_geom_torsion_publ_flag
K3 N1 C1 Fe 85(57) 4 . . . ?
K4 N1 C1 Fe -12(57) 4 . . . ?
K1 N1 C1 Fe 144(100) . . . . ?
K2 N1 C1 Fe -117(57) . . . . ?
K3 N1 C1 K1 -59.6(11) 4 . . . ?
K4 N1 C1 K1 -155.98(10) 4 . . . ?
K2 N1 C1 K1 98.64(12) . . . . ?
K3 N1 C1 K4 96.3(12) 4 . . 4 ?
K1 N1 C1 K4 155.98(10) . . . 4 ?
K2 N1 C1 K4 -105.38(12) . . . 4 ?
K3 N1 C1 K2 -158.3(12) 4 . . . ?
K4 N1 C1 K2 105.38(12) 4 . . . ?
K1 N1 C1 K2 -98.64(12) . . . . ?
C5 Fe C1 N1 22(57) . . . . ?
C4 Fe C1 N1 10(64) . . . . ?
C6 Fe C1 N1 -68(57) . . . . ?
C2 Fe C1 N1 -158(100) . . . . ?
C3 Fe C1 N1 113(57) . . . . ?
C5 Fe C1 K1 166.29(13) . . . . ?
C4 Fe C1 K1 154(32) . . . . ?
C6 Fe C1 K1 76.49(16) . . . . ?
C2 Fe C1 K1 -13.92(12) . . . . ?
C3 Fe C1 K1 -103.33(17) . . . . ?
C5 Fe C1 K4 10.41(13) . . . 4 ?
C4 Fe C1 K4 -2(14) . . . 4 ?
C6 Fe C1 K4 -79.40(16) . . . 4 ?
C2 Fe C1 K4 -169.81(12) . . . 4 ?
C3 Fe C1 K4 100.78(17) . . . 4 ?
C5 Fe C1 K2 -94.87(15) . . . . ?
C4 Fe C1 K2 -107(14) . . . . ?
C6 Fe C1 K2 175.32(19) . . . . ?
C2 Fe C1 K2 84.92(15) . . . . ?
C3 Fe C1 K2 -4.49(19) . . . . ?
K4 N2 C2 Fe -133(100) 4_554 . . . ?
K3 N2 C2 Fe 29(100) . . . . ?
K2 N2 C2 Fe -74(100) 4_454 . . . ?
K1 N2 C2 Fe 132(100) . . . . ?
K4 N2 C2 K1 95.1(17) 4_554 . . . ?
K3 N2 C2 K1 -103.67(12) . . . . ?
K2 N2 C2 K1 153.27(10) 4_454 . . . ?
K4 N2 C2 K2 -58.1(17) 4_554 . . 4_454 ?
K3 N2 C2 K2 103.07(13) . . . 4_454 ?
K1 N2 C2 K2 -153.27(10) . . . 4_454 ?
K4 N2 C2 K3 -161.2(18) 4_554 . . . ?
K2 N2 C2 K3 -103.07(13) 4_454 . . . ?
K1 N2 C2 K3 103.67(12) . . . . ?
C5 Fe C2 N2 42(100) . . . . ?
C4 Fe C2 N2 62(100) . . . . ?
C6 Fe C2 N2 152(100) . . . . ?
C1 Fe C2 N2 -118(100) . . . . ?
C3 Fe C2 N2 -30(100) . . . . ?
C5 Fe C2 K1 175(100) . . . . ?
C4 Fe C2 K1 -166.06(13) . . . . ?
C6 Fe C2 K1 -75.93(17) . . . . ?
C1 Fe C2 K1 13.83(12) . . . . ?
C3 Fe C2 K1 102.28(18) . . . . ?
C5 Fe C2 K2 -32(11) . . . 4_454 ?
C4 Fe C2 K2 -12.73(13) . . . 4_454 ?
C6 Fe C2 K2 77.40(16) . . . 4_454 ?
C1 Fe C2 K2 167.16(13) . . . 4_454 ?
C3 Fe C2 K2 -104.39(18) . . . 4_454 ?
C5 Fe C2 K3 71(11) . . . . ?
C4 Fe C2 K3 90.28(16) . . . . ?
C6 Fe C2 K3 -179.6(2) . . . . ?
C1 Fe C2 K3 -89.83(15) . . . . ?
C3 Fe C2 K3 -1.38(19) . . . . ?
K1 N3 C3 Fe -63(22) 4_455 . . . ?
K4 N3 C3 Fe -154(22) . . . . ?
K3 N3 C3 Fe 117(22) . . . . ?
K2 N3 C3 Fe 29(22) . . . . ?
K1 N3 C3 K4 90.44(14) 4_455 . . . ?
K3 N3 C3 K4 -89.66(15) . . . . ?
K2 N3 C3 K4 -177.7(2) . . . . ?
K1 N3 C3 K3 -179.9(2) 4_455 . . . ?
K4 N3 C3 K3 89.66(15) . . . . ?
K2 N3 C3 K3 -87.99(15) . . . . ?
K4 N3 C3 K1 -90.44(14) . . . 4_455 ?
K3 N3 C3 K1 179.9(2) . . . 4_455 ?
K2 N3 C3 K1 91.91(17) . . . 4_455 ?
K1 N3 C3 K2 -91.91(17) 4_455 . . . ?
K4 N3 C3 K2 177.7(2) . . . . ?
K3 N3 C3 K2 87.99(15) . . . . ?
C5 Fe C3 N3 66(22) . . . . ?
C4 Fe C3 N3 155(22) . . . . ?
C6 Fe C3 N3 -30(27) . . . . ?
C1 Fe C3 N3 -24(22) . . . . ?
C2 Fe C3 N3 -115(22) . . . . ?
C5 Fe C3 K4 -87.79(19) . . . . ?
C4 Fe C3 K4 1.93(19) . . . . ?
C6 Fe C3 K4 177(100) . . . . ?
C1 Fe C3 K4 -177.55(19) . . . . ?
C2 Fe C3 K4 91.58(19) . . . . ?
C5 Fe C3 K3 -178.0(2) . . . . ?
C4 Fe C3 K3 -88.31(19) . . . . ?
C6 Fe C3 K3 86(7) . . . . ?
C1 Fe C3 K3 92.21(18) . . . . ?
C2 Fe C3 K3 1.34(19) . . . . ?
C5 Fe C3 K1 2.87(19) . . . 4_455 ?
C4 Fe C3 K1 92.59(18) . . . 4_455 ?
C6 Fe C3 K1 -93(7) . . . 4_455 ?
C1 Fe C3 K1 -86.89(19) . . . 4_455 ?
C2 Fe C3 K1 -177.8(2) . . . 4_455 ?
C5 Fe C3 K2 94.14(19) . . . . ?
C4 Fe C3 K2 -176.15(18) . . . . ?
C6 Fe C3 K2 -1(7) . . . . ?
C1 Fe C3 K2 4.37(19) . . . . ?
C2 Fe C3 K2 -86.50(19) . . . . ?
K1 N4 C4 Fe 61(8) 1_455 . . . ?
K3 N4 C4 Fe 74(7) 4_455 . . . ?
K2 N4 C4 Fe -88(7) 4_454 . . . ?
K4 N4 C4 Fe 170(7) . . . . ?
K1 N4 C4 K3 -13(3) 1_455 . . 4_455 ?
K2 N4 C4 K3 -161.80(13) 4_454 . . 4_455 ?
K4 N4 C4 K3 95.67(10) . . . 4_455 ?
K1 N4 C4 K4 -109(3) 1_455 . . . ?
K3 N4 C4 K4 -95.67(10) 4_455 . . . ?
K2 N4 C4 K4 102.53(11) 4_454 . . . ?
K1 N4 C4 K2 149(3) 1_455 . . 4_454 ?
K3 N4 C4 K2 161.80(13) 4_455 . . 4_454 ?
K4 N4 C4 K2 -102.53(11) . . . 4_454 ?
C5 Fe C4 N4 -81(7) . . . . ?
C6 Fe C4 N4 9(7) . . . . ?
C1 Fe C4 N4 -68(17) . . . . ?
C2 Fe C4 N4 99(7) . . . . ?
C3 Fe C4 N4 -171(7) . . . . ?
C5 Fe C4 K3 -8.16(13) . . . 4_455 ?
C6 Fe C4 K3 81.65(16) . . . 4_455 ?
C1 Fe C4 K3 4(14) . . . 4_455 ?
C2 Fe C4 K3 172.06(13) . . . 4_455 ?
C3 Fe C4 K3 -98.51(18) . . . 4_455 ?
C5 Fe C4 K4 88.44(14) . . . . ?
C6 Fe C4 K4 178.24(18) . . . . ?
C1 Fe C4 K4 101(14) . . . . ?
C2 Fe C4 K4 -91.34(14) . . . . ?
C3 Fe C4 K4 -1.92(19) . . . . ?
C5 Fe C4 K2 -167.81(14) . . . 4_454 ?
C6 Fe C4 K2 -78.01(17) . . . 4_454 ?
C1 Fe C4 K2 -155(32) . . . 4_454 ?
C2 Fe C4 K2 12.41(13) . . . 4_454 ?
C3 Fe C4 K2 101.83(17) . . . 4_454 ?
K2 N5 C5 Fe -32(16) 4_455 . . . ?
K4 N5 C5 Fe 32(15) 4 . . . ?
K3 N5 C5 Fe -130(15) 4_455 . . . ?
K1 N5 C5 Fe 128(15) 4_455 . . . ?
K2 N5 C5 K4 -63.6(16) 4_455 . . 4 ?
K3 N5 C5 K4 -161.81(12) 4_455 . . 4 ?
K1 N5 C5 K4 96.26(11) 4_455 . . 4 ?
K2 N5 C5 K3 98.3(16) 4_455 . . 4_455 ?
K4 N5 C5 K3 161.81(12) 4 . . 4_455 ?
K1 N5 C5 K3 -101.94(11) 4_455 . . 4_455 ?
K2 N5 C5 K1 -159.8(17) 4_455 . . 4_455 ?
K4 N5 C5 K1 -96.26(11) 4 . . 4_455 ?
K3 N5 C5 K1 101.94(11) 4_455 . . 4_455 ?
C4 Fe C5 N5 138(15) . . . . ?
C6 Fe C5 N5 48(15) . . . . ?
C1 Fe C5 N5 -42(15) . . . . ?
C2 Fe C5 N5 157(12) . . . . ?
C3 Fe C5 N5 -130(15) . . . . ?
C4 Fe C5 K4 169.32(14) . . . 4 ?
C6 Fe C5 K4 79.19(17) . . . 4 ?
C1 Fe C5 K4 -10.56(13) . . . 4 ?
C2 Fe C5 K4 -171(100) . . . 4 ?
C3 Fe C5 K4 -99.02(19) . . . 4 ?
C4 Fe C5 K3 8.16(13) . . . 4_455 ?
C6 Fe C5 K3 -81.97(18) . . . 4_455 ?
C1 Fe C5 K3 -171.72(13) . . . 4_455 ?
C2 Fe C5 K3 27(11) . . . 4_455 ?
C3 Fe C5 K3 99.82(18) . . . 4_455 ?
C4 Fe C5 K1 -94.56(15) . . . 4_455 ?
C6 Fe C5 K1 175.3(2) . . . 4_455 ?
C1 Fe C5 K1 85.56(15) . . . 4_455 ?
C2 Fe C5 K1 -75(11) . . . 4_455 ?
C3 Fe C5 K1 -2.90(19) . . . 4_455 ?
K2 N6 C6 Fe -166(30) 3_445 . . . ?
K4 N6 C6 Fe 7(31) 3_545 . . . ?
C5 Fe C6 N6 -148(31) . . . . ?
C4 Fe C6 N6 122(31) . . . . ?
C1 Fe C6 N6 -58(31) . . . . ?
C2 Fe C6 N6 33(31) . . . . ?
C3 Fe C6 N6 -52(34) . . . . ?
C1 N1 K1 O3 -113.1(2) . . . . ?
K3 N1 K1 O3 51.78(8) 4 . . . ?
K4 N1 K1 O3 -39.1(4) 4 . . . ?
K2 N1 K1 O3 155.84(16) . . . . ?
C1 N1 K1 N4 173.8(2) . . . 1_655 ?
K3 N1 K1 N4 -21.34(11) 4 . . 1_655 ?
K4 N1 K1 N4 -112.2(4) 4 . . 1_655 ?
K2 N1 K1 N4 82.72(14) . . . 1_655 ?
C1 N1 K1 O1 -52.3(2) . . . . ?
K3 N1 K1 O1 112.58(9) 4 . . . ?
K4 N1 K1 O1 21.7(4) 4 . . . ?
K2 N1 K1 O1 -143.35(11) . . . . ?
C1 N1 K1 N2 14.0(2) . . . . ?
K3 N1 K1 N2 178.90(8) 4 . . . ?
K4 N1 K1 N2 88.0(4) 4 . . . ?
K2 N1 K1 N2 -77.04(12) . . . . ?
C1 N1 K1 N5 89.4(2) . . . 4_554 ?
K3 N1 K1 N5 -105.67(10) 4 . . 4_554 ?
K4 N1 K1 N5 163.5(4) 4 . . 4_554 ?
K2 N1 K1 N5 -1.61(14) . . . 4_554 ?
C1 N1 K1 N3 95.0(9) . . . 4_554 ?
K3 N1 K1 N3 -100.1(9) 4 . . 4_554 ?
K4 N1 K1 N3 169.0(6) 4 . . 4_554 ?
K2 N1 K1 N3 4.0(10) . . . 4_554 ?
K3 N1 K1 C1 164.9(3) 4 . . . ?
K4 N1 K1 C1 74.1(4) 4 . . . ?
K2 N1 K1 C1 -91.0(2) . . . . ?
C1 N1 K1 C2 8.7(2) . . . . ?
K3 N1 K1 C2 173.56(9) 4 . . . ?
K4 N1 K1 C2 82.7(4) 4 . . . ?
K2 N1 K1 C2 -82.38(12) . . . . ?
C1 N1 K1 C5 90.3(2) . . . 4_554 ?
K3 N1 K1 C5 -104.76(10) 4 . . 4_554 ?
K4 N1 K1 C5 164.4(4) 4 . . 4_554 ?
K2 N1 K1 C5 -0.70(14) . . . 4_554 ?
C1 N1 K1 C3 92.3(3) . . . 4_554 ?
K3 N1 K1 C3 -102.8(2) 4 . . 4_554 ?
K4 N1 K1 C3 166.4(3) 4 . . 4_554 ?
K2 N1 K1 C3 1.3(3) . . . 4_554 ?
C2 N2 K1 O3 45.0(3) . . . . ?
K4 N2 K1 O3 -122.06(10) 4_554 . . . ?
K3 N2 K1 O3 134.40(11) . . . . ?
K2 N2 K1 O3 -34.8(4) 4_454 . . . ?
C2 N2 K1 N4 -114.8(4) . . . 1_655 ?
K4 N2 K1 N4 78.1(4) 4_554 . . 1_655 ?
K3 N2 K1 N4 -25.4(5) . . . 1_655 ?
K2 N2 K1 N4 165.4(3) 4_454 . . 1_655 ?
C2 N2 K1 O1 88.2(2) . . . . ?
K4 N2 K1 O1 -78.92(10) 4_554 . . . ?
K3 N2 K1 O1 177.54(17) . . . . ?
K2 N2 K1 O1 8.4(3) 4_454 . . . ?
C2 N2 K1 N1 -14.3(2) . . . . ?
K4 N2 K1 N1 178.66(9) 4_554 . . . ?
K3 N2 K1 N1 75.12(14) . . . . ?
K2 N2 K1 N1 -94.0(4) 4_454 . . . ?
C2 N2 K1 N5 -90.4(2) . . . 4_554 ?
K4 N2 K1 N5 102.53(9) 4_554 . . 4_554 ?
K3 N2 K1 N5 -1.01(17) . . . 4_554 ?
K2 N2 K1 N5 -170.2(3) 4_454 . . 4_554 ?
C2 N2 K1 N3 177.1(2) . . . 4_554 ?
K4 N2 K1 N3 10.01(9) 4_554 . . 4_554 ?
K3 N2 K1 N3 -93.53(13) . . . 4_554 ?
K2 N2 K1 N3 97.3(4) 4_454 . . 4_554 ?
C2 N2 K1 C1 -8.9(2) . . . . ?
K4 N2 K1 C1 -175.96(10) 4_554 . . . ?
K3 N2 K1 C1 80.50(13) . . . . ?
K2 N2 K1 C1 -88.7(4) 4_454 . . . ?
K4 N2 K1 C2 -167.1(3) 4_554 . . . ?
K3 N2 K1 C2 89.4(2) . . . . ?
K2 N2 K1 C2 -79.8(4) 4_454 . . . ?
C2 N2 K1 C5 -112.4(2) . . . 4_554 ?
K4 N2 K1 C5 80.49(10) 4_554 . . 4_554 ?
K3 N2 K1 C5 -23.05(12) . . . 4_554 ?
K2 N2 K1 C5 167.8(4) 4_454 . . 4_554 ?
C2 N2 K1 C3 -163.3(2) . . . 4_554 ?
K4 N2 K1 C3 29.63(9) 4_554 . . 4_554 ?
K3 N2 K1 C3 -73.92(13) . . . 4_554 ?
K2 N2 K1 C3 116.9(4) 4_454 . . 4_554 ?
N1 C1 K1 O3 58.9(2) . . . . ?
Fe C1 K1 O3 -120.85(13) . . . . ?
K4 C1 K1 O3 24.72(15) 4 . . . ?
K2 C1 K1 O3 124.95(10) . . . . ?
N1 C1 K1 N4 -6.7(2) . . . 1_655 ?
Fe C1 K1 N4 173.48(13) . . . 1_655 ?
K4 C1 K1 N4 -40.95(19) 4 . . 1_655 ?
K2 C1 K1 N4 59.29(12) . . . 1_655 ?
N1 C1 K1 O1 129.5(2) . . . . ?
Fe C1 K1 O1 -50.31(13) . . . . ?
K4 C1 K1 O1 95.26(17) 4 . . . ?
K2 C1 K1 O1 -164.51(9) . . . . ?
Fe C1 K1 N1 -179.8(3) . . . . ?
K4 C1 K1 N1 -34.2(2) 4 . . . ?
K2 C1 K1 N1 66.0(2) . . . . ?
N1 C1 K1 N2 -165.3(2) . . . . ?
Fe C1 K1 N2 14.88(11) . . . . ?
K4 C1 K1 N2 160.46(18) 4 . . . ?
K2 C1 K1 N2 -99.31(10) . . . . ?
N1 C1 K1 N5 -85.8(2) . . . 4_554 ?
Fe C1 K1 N5 94.42(14) . . . 4_554 ?
K4 C1 K1 N5 -120.01(18) 4 . . 4_554 ?
K2 C1 K1 N5 -19.77(11) . . . 4_554 ?
N1 C1 K1 N3 -150.3(3) . . . 4_554 ?
Fe C1 K1 N3 29.9(3) . . . 4_554 ?
K4 C1 K1 N3 175.51(19) 4 . . 4_554 ?
K2 C1 K1 N3 -84.3(3) . . . 4_554 ?
N1 C1 K1 C2 -169.4(3) . . . . ?
Fe C1 K1 C2 10.80(10) . . . . ?
K4 C1 K1 C2 156.4(2) 4 . . . ?
K2 C1 K1 C2 -103.39(11) . . . . ?
N1 C1 K1 C5 -93.0(2) . . . 4_554 ?
Fe C1 K1 C5 87.26(13) . . . 4_554 ?
K4 C1 K1 C5 -127.17(16) 4 . . 4_554 ?
K2 C1 K1 C5 -26.93(11) . . . 4_554 ?
N1 C1 K1 C3 -119.8(3) . . . 4_554 ?
Fe C1 K1 C3 60.4(2) . . . 4_554 ?
K4 C1 K1 C3 -153.99(17) 4 . . 4_554 ?
K2 C1 K1 C3 -53.8(2) . . . 4_554 ?
N2 C2 K1 O3 -142.0(2) . . . . ?
Fe C2 K1 O3 38.06(14) . . . . ?
K2 C2 K1 O3 -105.68(17) 4_454 . . . ?
K3 C2 K1 O3 152.56(9) . . . . ?
N2 C2 K1 N4 122.2(3) . . . 1_655 ?
Fe C2 K1 N4 -57.8(3) . . . 1_655 ?
K2 C2 K1 N4 158.5(3) 4_454 . . 1_655 ?
K3 C2 K1 N4 56.7(3) . . . 1_655 ?
N2 C2 K1 O1 -82.6(2) . . . . ?
Fe C2 K1 O1 97.49(12) . . . . ?
K2 C2 K1 O1 -46.26(15) 4_454 . . . ?
K3 C2 K1 O1 -148.02(12) . . . . ?
N2 C2 K1 N1 165.1(2) . . . . ?
Fe C2 K1 N1 -14.82(12) . . . . ?
K2 C2 K1 N1 -158.57(17) 4_454 . . . ?
K3 C2 K1 N1 99.68(10) . . . . ?
Fe C2 K1 N2 -179.9(3) . . . . ?
K2 C2 K1 N2 36.3(2) 4_454 . . . ?
K3 C2 K1 N2 -65.4(2) . . . . ?
N2 C2 K1 N5 84.7(2) . . . 4_554 ?
Fe C2 K1 N5 -95.20(14) . . . 4_554 ?
K2 C2 K1 N5 121.05(18) 4_454 . . 4_554 ?
K3 C2 K1 N5 19.29(11) . . . 4_554 ?
N2 C2 K1 N3 -3.0(2) . . . 4_554 ?
Fe C2 K1 N3 177.07(11) . . . 4_554 ?
K2 C2 K1 N3 33.32(17) 4_454 . . 4_554 ?
K3 C2 K1 N3 -68.44(11) . . . 4_554 ?
N2 C2 K1 C1 169.2(3) . . . . ?
Fe C2 K1 C1 -10.74(10) . . . . ?
K2 C2 K1 C1 -154.5(2) 4_454 . . . ?
K3 C2 K1 C1 103.75(12) . . . . ?
N2 C2 K1 C5 64.2(2) . . . 4_554 ?
Fe C2 K1 C5 -115.68(12) . . . 4_554 ?
K2 C2 K1 C5 100.57(14) 4_454 . . 4_554 ?
K3 C2 K1 C5 -1.18(14) . . . 4_554 ?
N2 C2 K1 C3 16.8(2) . . . 4_554 ?
Fe C2 K1 C3 -163.09(12) . . . 4_554 ?
K2 C2 K1 C3 53.16(17) 4_454 . . 4_554 ?
K3 C2 K1 C3 -48.60(12) . . . 4_554 ?
C1 N1 K2 N5 -84.3(3) . . . 4_554 ?
K3 N1 K2 N5 89.09(15) 4 . . 4_554 ?
K4 N1 K2 N5 -171.79(12) 4 . . 4_554 ?
K1 N1 K2 N5 1.73(15) . . . 4_554 ?
C1 N1 K2 N2 -176.7(3) . . . 4 ?
K3 N1 K2 N2 -3.33(16) 4 . . 4 ?
K4 N1 K2 N2 95.80(14) 4 . . 4 ?
K1 N1 K2 N2 -90.69(14) . . . 4 ?
C1 N1 K2 N6 -137.9(3) . . . 3 ?
K3 N1 K2 N6 35.5(3) 4 . . 3 ?
K4 N1 K2 N6 134.59(16) 4 . . 3 ?
K1 N1 K2 N6 -51.9(2) . . . 3 ?
C1 N1 K2 O2 89.7(3) . . . 2_565 ?
K3 N1 K2 O2 -96.90(17) 4 . . 2_565 ?
K4 N1 K2 O2 2.2(2) 4 . . 2_565 ?
K1 N1 K2 O2 175.73(10) . . . 2_565 ?
C1 N1 K2 N4 87.7(3) . . . 4 ?
K3 N1 K2 N4 -98.88(13) 4 . . 4 ?
K4 N1 K2 N4 0.24(17) 4 . . 4 ?
K1 N1 K2 N4 173.76(8) . . . 4 ?
C1 N1 K2 N3 4.9(3) . . . . ?
K3 N1 K2 N3 178.32(14) 4 . . . ?
K4 N1 K2 N3 -82.56(16) 4 . . . ?
K1 N1 K2 N3 90.96(15) . . . . ?
C1 N1 K2 C2 161.4(3) . . . 4 ?
K3 N1 K2 C2 -25.20(13) 4 . . 4 ?
K4 N1 K2 C2 73.92(14) 4 . . 4 ?
K1 N1 K2 C2 -112.56(14) . . . 4 ?
C1 N1 K2 C4 109.5(3) . . . 4 ?
K3 N1 K2 C4 -77.11(14) 4 . . 4 ?
K4 N1 K2 C4 22.01(12) 4 . . 4 ?
K1 N1 K2 C4 -164.47(15) . . . 4 ?
K3 N1 K2 C1 173.4(4) 4 . . . ?
K4 N1 K2 C1 -87.5(3) 4 . . . ?
K1 N1 K2 C1 86.0(3) . . . . ?
C1 N1 K2 C3 3.1(3) . . . . ?
K3 N1 K2 C3 176.48(18) 4 . . . ?
K4 N1 K2 C3 -84.40(15) 4 . . . ?
K1 N1 K2 C3 89.12(14) . . . . ?
C3 N3 K2 N5 75.5(4) . . . 4_554 ?
K1 N3 K2 N5 165.51(9) 4_455 . . 4_554 ?
K4 N3 K2 N5 2(3) . . . 4_554 ?
K3 N3 K2 N5 -12.93(9) . . . 4_554 ?
C3 N3 K2 N2 -10.6(8) . . . 4 ?
K1 N3 K2 N2 79.4(5) 4_455 . . 4 ?
K4 N3 K2 N2 -84(3) . . . 4 ?
K3 N3 K2 N2 -99.0(5) . . . 4 ?
C3 N3 K2 N6 146.1(3) . . . 3 ?
K1 N3 K2 N6 -123.91(12) 4_455 . . 3 ?
K4 N3 K2 N6 72(3) . . . 3 ?
K3 N3 K2 N6 57.66(14) . . . 3 ?
C3 N3 K2 O2 -142.1(4) . . . 2_565 ?
K1 N3 K2 O2 -52.13(8) 4_455 . . 2_565 ?
K4 N3 K2 O2 144(3) . . . 2_565 ?
K3 N3 K2 O2 129.43(8) . . . 2_565 ?
C3 N3 K2 N1 -5.2(4) . . . . ?
K1 N3 K2 N1 84.76(11) 4_455 . . . ?
K4 N3 K2 N1 -79(3) . . . . ?
K3 N3 K2 N1 -93.67(10) . . . . ?
C3 N3 K2 N4 -81.5(4) . . . 4 ?
K1 N3 K2 N4 8.47(8) 4_455 . . 4 ?
K4 N3 K2 N4 -155(3) . . . 4 ?
K3 N3 K2 N4 -169.96(11) . . . 4 ?
C3 N3 K2 C2 -57.8(5) . . . 4 ?
K1 N3 K2 C2 32.2(2) 4_455 . . 4 ?
K4 N3 K2 C2 -132(3) . . . 4 ?
K3 N3 K2 C2 -146.24(18) . . . 4 ?
C3 N3 K2 C4 -79.0(4) . . . 4 ?
K1 N3 K2 C4 10.93(9) 4_455 . . 4 ?
K4 N3 K2 C4 -153(3) . . . 4 ?
K3 N3 K2 C4 -167.50(8) . . . 4 ?
C3 N3 K2 C1 -3.3(4) . . . . ?
K1 N3 K2 C1 86.65(10) 4_455 . . . ?
K4 N3 K2 C1 -77(3) . . . . ?
K3 N3 K2 C1 -91.78(10) . . . . ?
K1 N3 K2 C3 90.0(4) 4_455 . . . ?
K4 N3 K2 C3 -74(3) . . . . ?
K3 N3 K2 C3 -88.5(4) . . . . ?
N1 C1 K2 N5 92.0(3) . . . 4_554 ?
Fe C1 K2 N5 -88.35(17) . . . 4_554 ?
K1 C1 K2 N5 21.46(11) . . . 4_554 ?
K4 C1 K2 N5 158.70(13) 4 . . 4_554 ?
N1 C1 K2 N2 3.2(3) . . . 4 ?
Fe C1 K2 N2 -177.17(17) . . . 4 ?
K1 C1 K2 N2 -67.36(13) . . . 4 ?
K4 C1 K2 N2 69.88(13) 4 . . 4 ?
N1 C1 K2 N6 66.4(4) . . . 3 ?
Fe C1 K2 N6 -113.9(2) . . . 3 ?
K1 C1 K2 N6 -4.1(3) . . . 3 ?
K4 C1 K2 N6 133.1(2) 4 . . 3 ?
N1 C1 K2 O2 -110.9(3) . . . 2_565 ?
Fe C1 K2 O2 68.7(2) . . . 2_565 ?
K1 C1 K2 O2 178.55(9) . . . 2_565 ?
K4 C1 K2 O2 -44.21(17) 4 . . 2_565 ?
Fe C1 K2 N1 179.7(4) . . . . ?
K1 C1 K2 N1 -70.5(3) . . . . ?
K4 C1 K2 N1 66.7(3) 4 . . . ?
N1 C1 K2 N4 -87.1(3) . . . 4 ?
Fe C1 K2 N4 92.55(18) . . . 4 ?
K1 C1 K2 N4 -157.65(12) . . . 4 ?
K4 C1 K2 N4 -20.40(11) 4 . . 4 ?
N1 C1 K2 N3 -174.7(4) . . . . ?
Fe C1 K2 N3 4.99(16) . . . . ?
K1 C1 K2 N3 114.80(15) . . . . ?
K4 C1 K2 N3 -107.96(14) 4 . . . ?
N1 C1 K2 C2 -18.0(3) . . . 4 ?
Fe C1 K2 C2 161.71(16) . . . 4 ?
K1 C1 K2 C2 -88.49(11) . . . 4 ?
K4 C1 K2 C2 48.76(11) 4 . . 4 ?
N1 C1 K2 C4 -66.5(3) . . . 4 ?
Fe C1 K2 C4 113.11(15) . . . 4 ?
K1 C1 K2 C4 -137.08(8) . . . 4 ?
K4 C1 K2 C4 0.16(13) 4 . . 4 ?
N1 C1 K2 C3 -176.1(4) . . . . ?
Fe C1 K2 C3 3.52(15) . . . . ?
K1 C1 K2 C3 113.33(16) . . . . ?
K4 C1 K2 C3 -109.42(16) 4 . . . ?
N3 C3 K2 N5 -103.3(4) . . . 4_554 ?
Fe C3 K2 N5 77.3(2) . . . 4_554 ?
K4 C3 K2 N5 -99.8(3) . . . 4_554 ?
K3 C3 K2 N5 -29.87(9) . . . 4_554 ?
K1 C3 K2 N5 -174.27(9) 4_455 . . 4_554 ?
N3 C3 K2 N2 174.7(4) . . . 4 ?
Fe C3 K2 N2 -4.6(4) . . . 4 ?
K4 C3 K2 N2 178.32(19) . . . 4 ?
K3 C3 K2 N2 -111.8(2) . . . 4 ?
K1 C3 K2 N2 103.8(2) 4_455 . . 4 ?
N3 C3 K2 N6 -44.6(4) . . . 3 ?
Fe C3 K2 N6 136.08(17) . . . 3 ?
K4 C3 K2 N6 -41.0(4) . . . 3 ?
K3 C3 K2 N6 28.88(18) . . . 3 ?
K1 C3 K2 N6 -115.52(16) 4_455 . . 3 ?
N3 C3 K2 O2 39.0(4) . . . 2_565 ?
Fe C3 K2 O2 -140.30(19) . . . 2_565 ?
K4 C3 K2 O2 42.6(3) . . . 2_565 ?
K3 C3 K2 O2 112.50(9) . . . 2_565 ?
K1 C3 K2 O2 -31.90(10) 4_455 . . 2_565 ?
N3 C3 K2 N1 174.4(4) . . . . ?
Fe C3 K2 N1 -4.90(19) . . . . ?
K4 C3 K2 N1 178.0(3) . . . . ?
K3 C3 K2 N1 -112.10(12) . . . . ?
K1 C3 K2 N1 103.50(12) 4_455 . . . ?
N3 C3 K2 N4 95.6(4) . . . 4 ?
Fe C3 K2 N4 -83.8(2) . . . 4 ?
K4 C3 K2 N4 99.2(3) . . . 4 ?
K3 C3 K2 N4 169.05(10) . . . 4 ?
K1 C3 K2 N4 24.65(9) 4_455 . . 4 ?
Fe C3 K2 N3 -179.3(5) . . . . ?
K4 C3 K2 N3 3.6(3) . . . . ?
K3 C3 K2 N3 73.5(4) . . . . ?
K1 C3 K2 N3 -70.9(4) 4_455 . . . ?
N3 C3 K2 C2 142.4(4) . . . 4 ?
Fe C3 K2 C2 -36.9(3) . . . 4 ?
K4 C3 K2 C2 146.0(2) . . . 4 ?
K3 C3 K2 C2 -144.09(12) . . . 4 ?
K1 C3 K2 C2 71.51(15) 4_455 . . 4 ?
N3 C3 K2 C4 104.8(4) . . . 4 ?
Fe C3 K2 C4 -74.5(2) . . . 4 ?
K4 C3 K2 C4 108.4(3) . . . 4 ?
K3 C3 K2 C4 178.26(8) . . . 4 ?
K1 C3 K2 C4 33.86(9) 4_455 . . 4 ?
N3 C3 K2 C1 175.9(4) . . . . ?
Fe C3 K2 C1 -3.43(15) . . . . ?
K4 C3 K2 C1 179.5(3) . . . . ?
K3 C3 K2 C1 -110.63(14) . . . . ?
K1 C3 K2 C1 104.97(15) 4_455 . . . ?
C2 N2 K3 O3 -121.8(3) . . . 4_454 ?
K4 N2 K3 O3 54.00(19) 4_554 . . 4_454 ?
K2 N2 K3 O3 -32.8(2) 4_454 . . 4_454 ?
K1 N2 K3 O3 152.25(10) . . . 4_454 ?
C2 N2 K3 O2 79.3(4) . . . . ?
K4 N2 K3 O2 -104.9(2) 4_554 . . . ?
K2 N2 K3 O2 168.28(14) 4_454 . . . ?
K1 N2 K3 O2 -6.7(3) . . . . ?
C2 N2 K3 N1 -85.6(3) . . . 4_454 ?
K4 N2 K3 N1 90.15(15) 4_554 . . 4_454 ?
K2 N2 K3 N1 3.34(16) 4_454 . . 4_454 ?
K1 N2 K3 N1 -171.60(14) . . . 4_454 ?
C2 N2 K3 N4 -178.0(3) . . . 4_554 ?
K4 N2 K3 N4 -2.18(16) 4_554 . . 4_554 ?
K2 N2 K3 N4 -88.99(14) 4_454 . . 4_554 ?
K1 N2 K3 N4 96.07(15) . . . 4_554 ?
C2 N2 K3 N5 87.0(3) . . . 4_554 ?
K4 N2 K3 N5 -97.23(14) 4_554 . . 4_554 ?
K2 N2 K3 N5 175.95(10) 4_454 . . 4_554 ?
K1 N2 K3 N5 1.02(17) . . . 4_554 ?
C2 N2 K3 N3 1.7(3) . . . . ?
K4 N2 K3 N3 177.52(14) 4_554 . . . ?
K2 N2 K3 N3 90.71(18) 4_454 . . . ?
K1 N2 K3 N3 -84.23(16) . . . . ?
K4 N2 K3 C2 175.8(4) 4_554 . . . ?
K2 N2 K3 C2 89.0(3) 4_454 . . . ?
K1 N2 K3 C2 -86.0(3) . . . . ?
C2 N2 K3 C4 160.4(3) . . . 4_554 ?
K4 N2 K3 C4 -23.84(13) 4_554 . . 4_554 ?
K2 N2 K3 C4 -110.66(15) 4_454 . . 4_554 ?
K1 N2 K3 C4 74.41(13) . . . 4_554 ?
C2 N2 K3 C5 109.2(3) . . . 4_554 ?
K4 N2 K3 C5 -75.02(14) 4_554 . . 4_554 ?
K2 N2 K3 C5 -161.83(16) 4_454 . . 4_554 ?
K1 N2 K3 C5 23.23(12) . . . 4_554 ?
C2 N2 K3 C3 0.8(3) . . . . ?
K4 N2 K3 C3 176.61(17) 4_554 . . . ?
K2 N2 K3 C3 89.80(16) 4_454 . . . ?
K1 N2 K3 C3 -85.14(15) . . . . ?
C3 N3 K3 O3 136.6(4) . . . 4_454 ?
K1 N3 K3 O3 140(8) 4_455 . . 4_454 ?
K4 N3 K3 O3 49.58(9) . . . 4_454 ?
K2 N3 K3 O3 -131.04(8) . . . 4_454 ?
C3 N3 K3 O2 -146.6(4) . . . . ?
K1 N3 K3 O2 -143(8) 4_455 . . . ?
K4 N3 K3 O2 126.37(9) . . . . ?
K2 N3 K3 O2 -54.24(9) . . . . ?
C3 N3 K3 N1 75.0(4) . . . 4_454 ?
K1 N3 K3 N1 78(8) 4_455 . . 4_454 ?
K4 N3 K3 N1 -12.05(8) . . . 4_454 ?
K2 N3 K3 N1 167.33(9) . . . 4_454 ?
C3 N3 K3 N2 -2.5(4) . . . . ?
K1 N3 K3 N2 1(9) 4_455 . . . ?
K4 N3 K3 N2 -89.58(11) . . . . ?
K2 N3 K3 N2 89.80(10) . . . . ?
C3 N3 K3 N4 -0.3(16) . . . 4_554 ?
K1 N3 K3 N4 3(10) 4_455 . . 4_554 ?
K4 N3 K3 N4 -87.3(13) . . . 4_554 ?
K2 N3 K3 N4 92.1(13) . . . 4_554 ?
C3 N3 K3 N5 -80.3(4) . . . 4_554 ?
K1 N3 K3 N5 -77(8) 4_455 . . 4_554 ?
K4 N3 K3 N5 -167.36(9) . . . 4_554 ?
K2 N3 K3 N5 12.03(8) . . . 4_554 ?
C3 N3 K3 C2 -1.9(4) . . . . ?
K1 N3 K3 C2 2(8) 4_455 . . . ?
K4 N3 K3 C2 -88.91(10) . . . . ?
K2 N3 K3 C2 90.47(10) . . . . ?
C3 N3 K3 C4 -66.8(5) . . . 4_554 ?
K1 N3 K3 C4 -63(9) 4_455 . . 4_554 ?
K4 N3 K3 C4 -153.8(2) . . . 4_554 ?
K2 N3 K3 C4 25.6(2) . . . 4_554 ?
C3 N3 K3 C5 -79.8(4) . . . 4_554 ?
K1 N3 K3 C5 -76(8) 4_455 . . 4_554 ?
K4 N3 K3 C5 -166.82(7) . . . 4_554 ?
K2 N3 K3 C5 12.56(9) . . . 4_554 ?
K1 N3 K3 C3 4(8) 4_455 . . . ?
K4 N3 K3 C3 -87.0(4) . . . . ?
K2 N3 K3 C3 92.3(4) . . . . ?
N2 C2 K3 O3 80.1(3) . . . 4_454 ?
Fe C2 K3 O3 -99.9(2) . . . 4_454 ?
K1 C2 K3 O3 149.00(11) . . . 4_454 ?
K2 C2 K3 O3 13.5(2) 4_454 . . 4_454 ?
N2 C2 K3 O2 -123.8(3) . . . . ?
Fe C2 K3 O2 56.2(2) . . . . ?
K1 C2 K3 O2 -54.91(18) . . . . ?
K2 C2 K3 O2 169.55(11) 4_454 . . . ?
N2 C2 K3 N1 89.5(3) . . . 4_454 ?
Fe C2 K3 N1 -90.40(18) . . . 4_454 ?
K1 C2 K3 N1 158.47(14) . . . 4_454 ?
K2 C2 K3 N1 22.93(11) 4_454 . . 4_454 ?
Fe C2 K3 N2 -179.9(4) . . . . ?
K1 C2 K3 N2 68.9(3) . . . . ?
K2 C2 K3 N2 -66.6(3) 4_454 . . . ?
N2 C2 K3 N4 2.1(3) . . . 4_554 ?
Fe C2 K3 N4 -177.88(17) . . . 4_554 ?
K1 C2 K3 N4 71.00(13) . . . 4_554 ?
K2 C2 K3 N4 -64.55(13) 4_454 . . 4_554 ?
N2 C2 K3 N5 -88.4(3) . . . 4_554 ?
Fe C2 K3 N5 91.66(18) . . . 4_554 ?
K1 C2 K3 N5 -19.47(11) . . . 4_554 ?
K2 C2 K3 N5 -155.01(13) 4_454 . . 4_554 ?
N2 C2 K3 N3 -178.1(4) . . . . ?
Fe C2 K3 N3 1.90(18) . . . . ?
K1 C2 K3 N3 -109.22(15) . . . . ?
K2 C2 K3 N3 115.24(15) 4_454 . . . ?
N2 C2 K3 C4 -19.5(3) . . . 4_554 ?
Fe C2 K3 C4 160.56(16) . . . 4_554 ?
K1 C2 K3 C4 49.44(13) . . . 4_554 ?
K2 C2 K3 C4 -86.11(11) 4_454 . . 4_554 ?
N2 C2 K3 C5 -67.7(3) . . . 4_554 ?
Fe C2 K3 C5 112.32(15) . . . 4_554 ?
K1 C2 K3 C5 1.20(14) . . . 4_554 ?
K2 C2 K3 C5 -134.34(8) 4_454 . . 4_554 ?
N2 C2 K3 C3 -179.0(4) . . . . ?
Fe C2 K3 C3 1.08(15) . . . . ?
K1 C2 K3 C3 -110.05(17) . . . . ?
K2 C2 K3 C3 114.41(17) 4_454 . . . ?
N3 C3 K3 O3 -51.7(4) . . . 4_454 ?
Fe C3 K3 O3 129.49(17) . . . 4_454 ?
K4 C3 K3 O3 22.01(13) . . . 4_454 ?
K1 C3 K3 O3 -51.9(3) 4_455 . . 4_454 ?
K2 C3 K3 O3 -121.72(10) . . . 4_454 ?
N3 C3 K3 O2 33.4(4) . . . . ?
Fe C3 K3 O2 -145.3(2) . . . . ?
K4 C3 K3 O2 107.18(9) . . . . ?
K1 C3 K3 O2 33.3(3) 4_455 . . . ?
K2 C3 K3 O2 -36.56(10) . . . . ?
N3 C3 K3 N1 -103.4(4) . . . 4_454 ?
Fe C3 K3 N1 77.9(2) . . . 4_454 ?
K4 C3 K3 N1 -29.62(9) . . . 4_454 ?
K1 C3 K3 N1 -103.5(3) 4_455 . . 4_454 ?
K2 C3 K3 N1 -173.36(9) . . . 4_454 ?
N3 C3 K3 N2 177.3(4) . . . . ?
Fe C3 K3 N2 -1.4(2) . . . . ?
K4 C3 K3 N2 -108.91(12) . . . . ?
K1 C3 K3 N2 177.2(3) 4_455 . . . ?
K2 C3 K3 N2 107.35(12) . . . . ?
N3 C3 K3 N4 179.9(4) . . . 4_554 ?
Fe C3 K3 N4 1.2(5) . . . 4_554 ?
K4 C3 K3 N4 -106.3(3) . . . 4_554 ?
K1 C3 K3 N4 179.77(19) 4_455 . . 4_554 ?
K2 C3 K3 N4 109.9(3) . . . 4_554 ?
N3 C3 K3 N5 97.6(4) . . . 4_554 ?
Fe C3 K3 N5 -81.1(2) . . . 4_554 ?
K4 C3 K3 N5 171.39(9) . . . 4_554 ?
K1 C3 K3 N5 97.5(3) 4_455 . . 4_554 ?
K2 C3 K3 N5 27.65(9) . . . 4_554 ?
Fe C3 K3 N3 -178.8(5) . . . . ?
K4 C3 K3 N3 73.8(4) . . . . ?
K1 C3 K3 N3 -0.1(3) 4_455 . . . ?
K2 C3 K3 N3 -70.0(4) . . . . ?
N3 C3 K3 C2 177.7(4) . . . . ?
Fe C3 K3 C2 -1.05(15) . . . . ?
K4 C3 K3 C2 -108.53(15) . . . . ?
K1 C3 K3 C2 177.6(4) 4_455 . . . ?
K2 C3 K3 C2 107.74(15) . . . . ?
N3 C3 K3 C4 141.5(4) . . . 4_554 ?
Fe C3 K3 C4 -37.2(3) . . . 4_554 ?
K4 C3 K3 C4 -144.71(15) . . . 4_554 ?
K1 C3 K3 C4 141.4(2) 4_455 . . 4_554 ?
K2 C3 K3 C4 71.55(17) . . . 4_554 ?
N3 C3 K3 C5 105.5(4) . . . 4_554 ?
Fe C3 K3 C5 -73.3(2) . . . 4_554 ?
K4 C3 K3 C5 179.25(8) . . . 4_554 ?
K1 C3 K3 C5 105.3(3) 4_455 . . 4_554 ?
K2 C3 K3 C5 35.51(9) . . . 4_554 ?
C3 N3 K4 N2 80.0(4) . . . 4_455 ?
K1 N3 K4 N2 -9.86(8) 4_455 . . 4_455 ?
K3 N3 K4 N2 168.57(8) . . . 4_455 ?
K2 N3 K4 N2 154(3) . . . 4_455 ?
C3 N3 K4 O1 -148.1(4) . . . 3_455 ?
K1 N3 K4 O1 122.07(8) 4_455 . . 3_455 ?
K3 N3 K4 O1 -59.50(8) . . . 3_455 ?
K2 N3 K4 O1 -74(3) . . . 3_455 ?
C3 N3 K4 N5 7.7(19) . . . 4_454 ?
K1 N3 K4 N5 -82.2(17) 4_455 . . 4_454 ?
K3 N3 K4 N5 96.2(17) . . . 4_454 ?
K2 N3 K4 N5 82(4) . . . 4_454 ?
C3 N3 K4 N1 -77.1(4) . . . 4_454 ?
K1 N3 K4 N1 -166.93(9) 4_455 . . 4_454 ?
K3 N3 K4 N1 11.50(7) . . . 4_454 ?
K2 N3 K4 N1 -3(3) . . . 4_454 ?
C3 N3 K4 N6 152.4(3) . . . 3_455 ?
K1 N3 K4 N6 62.58(12) 4_455 . . 3_455 ?
K3 N3 K4 N6 -118.98(11) . . . 3_455 ?
K2 N3 K4 N6 -134(3) . . . 3_455 ?
C3 N3 K4 N4 -1.2(4) . . . . ?
K1 N3 K4 N4 -91.02(10) 4_455 . . . ?
K3 N3 K4 N4 87.42(10) . . . . ?
K2 N3 K4 N4 73(3) . . . . ?
C3 N3 K4 C5 -73.3(5) . . . 4_454 ?
K1 N3 K4 C5 -163.2(2) 4_455 . . 4_454 ?
K3 N3 K4 C5 15.3(3) . . . 4_454 ?
K2 N3 K4 C5 1(3) . . . 4_454 ?
C3 N3 K4 C1 -79.0(4) . . . 4_454 ?
K1 N3 K4 C1 -168.88(7) 4_455 . . 4_454 ?
K3 N3 K4 C1 9.55(9) . . . 4_454 ?
K2 N3 K4 C1 -5(3) . . . 4_454 ?
K1 N3 K4 C3 -89.9(4) 4_455 . . . ?
K3 N3 K4 C3 88.6(4) . . . . ?
K2 N3 K4 C3 74(3) . . . . ?
C3 N3 K4 C4 -0.7(4) . . . . ?
K1 N3 K4 C4 -90.58(10) 4_455 . . . ?
K3 N3 K4 C4 87.86(9) . . . . ?
K2 N3 K4 C4 73(3) . . . . ?
C4 N4 K4 N2 -86.5(3) . . . 4_455 ?
K1 N4 K4 N2 88.90(15) 1_455 . . 4_455 ?
K3 N4 K4 N2 2.05(15) 4_455 . . 4_455 ?
K2 N4 K4 N2 -172.60(13) 4_454 . . 4_455 ?
C4 N4 K4 O1 94.4(3) . . . 3_455 ?
K1 N4 K4 O1 -90.2(2) 1_455 . . 3_455 ?
K3 N4 K4 O1 -177.07(12) 4_455 . . 3_455 ?
K2 N4 K4 O1 8.3(3) 4_454 . . 3_455 ?
C4 N4 K4 N5 -178.0(3) . . . 4_454 ?
K1 N4 K4 N5 -2.63(15) 1_455 . . 4_454 ?
K3 N4 K4 N5 -89.49(13) 4_455 . . 4_454 ?
K2 N4 K4 N5 95.87(13) 4_454 . . 4_454 ?
C4 N4 K4 N1 85.9(3) . . . 4_454 ?
K1 N4 K4 N1 -98.74(12) 1_455 . . 4_454 ?
K3 N4 K4 N1 174.41(8) 4_455 . . 4_454 ?
K2 N4 K4 N1 -0.24(17) 4_454 . . 4_454 ?
C4 N4 K4 N6 -134.1(3) . . . 3_455 ?
K1 N4 K4 N6 41.3(3) 1_455 . . 3_455 ?
K3 N4 K4 N6 -45.5(3) 4_455 . . 3_455 ?
K2 N4 K4 N6 139.81(17) 4_454 . . 3_455 ?
C4 N4 K4 N3 1.2(3) . . . . ?
K1 N4 K4 N3 176.52(11) 1_455 . . . ?
K3 N4 K4 N3 89.66(15) 4_455 . . . ?
K2 N4 K4 N3 -84.98(15) 4_454 . . . ?
C4 N4 K4 C5 159.7(3) . . . 4_454 ?
K1 N4 K4 C5 -24.92(12) 1_455 . . 4_454 ?
K3 N4 K4 C5 -111.78(13) 4_455 . . 4_454 ?
K2 N4 K4 C5 73.58(13) 4_454 . . 4_454 ?
C4 N4 K4 C1 108.0(3) . . . 4_454 ?
K1 N4 K4 C1 -76.59(13) 1_455 . . 4_454 ?
K3 N4 K4 C1 -163.44(14) 4_455 . . 4_454 ?
K2 N4 K4 C1 21.92(12) 4_454 . . 4_454 ?
C4 N4 K4 C3 0.7(3) . . . . ?
K1 N4 K4 C3 176.10(15) 1_455 . . . ?
K3 N4 K4 C3 89.25(14) 4_455 . . . ?
K2 N4 K4 C3 -85.39(14) 4_454 . . . ?
K1 N4 K4 C4 175.4(4) 1_455 . . . ?
K3 N4 K4 C4 88.5(3) 4_455 . . . ?
K2 N4 K4 C4 -86.1(3) 4_454 . . . ?
N3 C3 K4 N2 -98.7(4) . . . 4_455 ?
Fe C3 K4 N2 80.7(2) . . . 4_455 ?
K3 C3 K4 N2 -171.18(8) . . . 4_455 ?
K1 C3 K4 N2 -27.75(9) 4_455 . . 4_455 ?
K2 C3 K4 N2 -102.2(3) . . . 4_455 ?
N3 C3 K4 O1 33.5(4) . . . 3_455 ?
Fe C3 K4 O1 -147.13(17) . . . 3_455 ?
K3 C3 K4 O1 -38.97(10) . . . 3_455 ?
K1 C3 K4 O1 104.46(9) 4_455 . . 3_455 ?
K2 C3 K4 O1 30.0(3) . . . 3_455 ?
N3 C3 K4 N5 -178.3(4) . . . 4_454 ?
Fe C3 K4 N5 1.1(5) . . . 4_454 ?
K3 C3 K4 N5 109.2(3) . . . 4_454 ?
K1 C3 K4 N5 -107.3(3) 4_455 . . 4_454 ?
K2 C3 K4 N5 178.2(2) . . . 4_454 ?
N3 C3 K4 N1 100.7(4) . . . 4_454 ?
Fe C3 K4 N1 -79.95(19) . . . 4_454 ?
K3 C3 K4 N1 28.21(9) . . . 4_454 ?
K1 C3 K4 N1 171.64(9) 4_455 . . 4_454 ?
K2 C3 K4 N1 97.2(3) . . . 4_454 ?
N3 C3 K4 N6 -33.7(4) . . . 3_455 ?
Fe C3 K4 N6 145.66(17) . . . 3_455 ?
K3 C3 K4 N6 -106.18(14) . . . 3_455 ?
K1 C3 K4 N6 37.25(16) 4_455 . . 3_455 ?
K2 C3 K4 N6 -37.2(3) . . . 3_455 ?
Fe C3 K4 N3 179.4(5) . . . . ?
K3 C3 K4 N3 -72.4(4) . . . . ?
K1 C3 K4 N3 71.0(4) 4_455 . . . ?
K2 C3 K4 N3 -3.5(3) . . . . ?
N3 C3 K4 N4 178.8(4) . . . . ?
Fe C3 K4 N4 -1.8(2) . . . . ?
K3 C3 K4 N4 106.34(11) . . . . ?
K1 C3 K4 N4 -110.23(11) 4_455 . . . ?
K2 C3 K4 N4 175.3(3) . . . . ?
N3 C3 K4 C5 139.2(4) . . . 4_454 ?
Fe C3 K4 C5 -41.4(3) . . . 4_454 ?
K3 C3 K4 C5 66.75(18) . . . 4_454 ?
K1 C3 K4 C5 -149.81(15) 4_455 . . 4_454 ?
K2 C3 K4 C5 135.7(2) . . . 4_454 ?
N3 C3 K4 C1 106.2(4) . . . 4_454 ?
Fe C3 K4 C1 -74.4(2) . . . 4_454 ?
K3 C3 K4 C1 33.72(9) . . . 4_454 ?
K1 C3 K4 C1 177.15(7) 4_455 . . 4_454 ?
K2 C3 K4 C1 102.7(3) . . . 4_454 ?
N3 C3 K4 C4 179.1(4) . . . . ?
Fe C3 K4 C4 -1.48(15) . . . . ?
K3 C3 K4 C4 106.68(14) . . . . ?
K1 C3 K4 C4 -109.88(13) 4_455 . . . ?
K2 C3 K4 C4 175.7(3) . . . . ?
N4 C4 K4 N2 90.1(3) . . . 4_455 ?
Fe C4 K4 N2 -89.30(17) . . . 4_455 ?
K3 C4 K4 N2 21.37(12) 4_455 . . 4_455 ?
K2 C4 K4 N2 158.76(13) 4_454 . . 4_455 ?
N4 C4 K4 O1 -115.8(3) . . . 3_455 ?
Fe C4 K4 O1 64.8(2) . . . 3_455 ?
K3 C4 K4 O1 175.42(12) 4_455 . . 3_455 ?
K2 C4 K4 O1 -47.2(2) 4_454 . . 3_455 ?
N4 C4 K4 N5 2.0(3) . . . 4_454 ?
Fe C4 K4 N5 -177.37(15) . . . 4_454 ?
K3 C4 K4 N5 -66.70(12) 4_455 . . 4_454 ?
K2 C4 K4 N5 70.69(12) 4_454 . . 4_454 ?
N4 C4 K4 N1 -88.7(3) . . . 4_454 ?
Fe C4 K4 N1 91.88(17) . . . 4_454 ?
K3 C4 K4 N1 -157.45(13) 4_455 . . 4_454 ?
K2 C4 K4 N1 -20.06(11) 4_454 . . 4_454 ?
N4 C4 K4 N6 78.6(4) . . . 3_455 ?
Fe C4 K4 N6 -100.8(3) . . . 3_455 ?
K3 C4 K4 N6 9.8(3) 4_455 . . 3_455 ?
K2 C4 K4 N6 147.2(2) 4_454 . . 3_455 ?
N4 C4 K4 N3 -178.8(4) . . . . ?
Fe C4 K4 N3 1.82(16) . . . . ?
K3 C4 K4 N3 112.48(14) 4_455 . . . ?
K2 C4 K4 N3 -110.13(14) 4_454 . . . ?
Fe C4 K4 N4 -179.4(4) . . . . ?
K3 C4 K4 N4 -68.7(3) 4_455 . . . ?
K2 C4 K4 N4 68.7(3) 4_454 . . . ?
N4 C4 K4 C5 -20.4(3) . . . 4_454 ?
Fe C4 K4 C5 160.21(15) . . . 4_454 ?
K3 C4 K4 C5 -89.12(11) 4_455 . . 4_454 ?
K2 C4 K4 C5 48.27(12) 4_454 . . 4_454 ?
N4 C4 K4 C1 -68.8(3) . . . 4_454 ?
Fe C4 K4 C1 111.78(14) . . . 4_454 ?
K3 C4 K4 C1 -137.55(8) 4_455 . . 4_454 ?
K2 C4 K4 C1 -0.16(13) 4_454 . . 4_454 ?
N4 C4 K4 C3 -179.1(4) . . . . ?
Fe C4 K4 C3 1.50(15) . . . . ?
K3 C4 K4 C3 112.17(16) 4_455 . . . ?
K2 C4 K4 C3 -110.44(16) 4_454 . . . ?
O3 K1 O1 K4 4.17(13) . . . 3_545 ?
N4 K1 O1 K4 51.5(2) 1_655 . . 3_545 ?
N1 K1 O1 K4 -51.04(17) . . . 3_545 ?
N2 K1 O1 K4 -139.21(19) . . . 3_545 ?
N5 K1 O1 K4 -136.88(17) 4_554 . . 3_545 ?
N3 K1 O1 K4 135.12(16) 4_554 . . 3_545 ?
C1 K1 O1 K4 -68.06(15) . . . 3_545 ?
C2 K1 O1 K4 -116.13(16) . . . 3_545 ?
C5 K1 O1 K4 -169.30(13) 4_554 . . 3_545 ?
C3 K1 O1 K4 146.91(14) 4_554 . . 3_545 ?
O3 K3 O2 K2 -36.48(14) 4_454 . . 2_564 ?
N1 K3 O2 K2 -73.7(2) 4_454 . . 2_564 ?
N2 K3 O2 K2 128.23(18) . . . 2_564 ?
N4 K3 O2 K2 33.24(17) 4_554 . . 2_564 ?
N5 K3 O2 K2 120.01(17) 4_554 . . 2_564 ?
N3 K3 O2 K2 -151.14(17) . . . 2_564 ?
C2 K3 O2 K2 158.36(13) . . . 2_564 ?
C4 K3 O2 K2 51.92(15) 4_554 . . 2_564 ?
C5 K3 O2 K2 97.22(15) 4_554 . . 2_564 ?
C3 K3 O2 K2 -162.04(15) . . . 2_564 ?
N4 K1 O3 K3 44.90(9) 1_655 . . 4 ?
O1 K1 O3 K3 -169.24(10) . . . 4 ?
N1 K1 O3 K3 -53.34(10) . . . 4 ?
N2 K1 O3 K3 -127.88(11) . . . 4 ?
N5 K1 O3 K3 -21.60(16) 4_554 . . 4 ?
N3 K1 O3 K3 119.93(15) 4_554 . . 4 ?
C1 K1 O3 K3 -74.19(9) . . . 4 ?
C2 K1 O3 K3 -112.25(9) . . . 4 ?
C5 K1 O3 K3 1.5(2) 4_554 . . 4 ?
C3 K1 O3 K3 104.51(17) 4_554 . . 4 ?
